data_4035229
loop_
_publ_author_name
'Cui, Hui'
'Liu, Yena'
'Li, Jing'
'Huang, Xishan'
'Yan, Tao'
'Cao, Wenhao'
'Liu, Hongju'
'Long, Yuhua'
'She, Zhigang'

_publ_section_title
;
 Diaporindenes A-D: Four Unusual 2,3-Dihydro-1 H-indene Analogues with
 Anti-inflammatory Activities from the Mangrove Endophytic Fungus
 Diaporthe sp. SYSU-HQ3.
;
_journal_issue 19
_journal_name_full 'The Journal of organic chemistry'
_journal_page_first 11804
_journal_page_last 11813
_journal_paper_doi 10.1021/acs.joc.8b01738
_journal_volume 83
_journal_year 2018
_chemical_absolute_configuration ad
_chemical_formula_moiety 'C25 H28 O6, C H4 O'
_chemical_formula_sum 'C26 H32 O7'
_chemical_formula_weight 456.52
_space_group_crystal_system orthorhombic
_space_group_IT_number 19
_space_group_name_Hall 'P 2ac 2ab'
_space_group_name_H-M_alt 'P 21 21 21'
_atom_sites_solution_hydrogens geom
_atom_sites_solution_primary direct
_atom_sites_solution_secondary difmap
_audit_creation_method SHELXL-97
_cell_angle_alpha 90.00
_cell_angle_beta 90.00
_cell_angle_gamma 90.00
_cell_formula_units_Z 4
_cell_length_a 7.1755(3)
_cell_length_b 13.5398(4)
_cell_length_c 24.5830(10)
_cell_measurement_reflns_used 35215
_cell_measurement_temperature 293(2)
_cell_measurement_theta_max 74.1510
_cell_measurement_theta_min 4.2970
_cell_volume 2388.36(16)
_computing_structure_refinement 'SHELXL-97 (Sheldrick, 1997)'
_computing_structure_solution 'SHELXS-97 (Sheldrick, 1990)'
_diffrn_ambient_temperature 293(2)
_diffrn_measured_fraction_theta_full 0.987
_diffrn_measured_fraction_theta_max 0.987
_diffrn_measurement_device_type 'SuperNova, Dual, Cu at zero, AtlasS2'
_diffrn_radiation_monochromator graphite
_diffrn_radiation_type CuK\a
_diffrn_radiation_wavelength 1.54178
_diffrn_reflns_av_R_equivalents 0.0435
_diffrn_reflns_av_unetI/netI 0.0329
_diffrn_reflns_limit_h_max 8
_diffrn_reflns_limit_h_min -6
_diffrn_reflns_limit_k_max 16
_diffrn_reflns_limit_k_min -16
_diffrn_reflns_limit_l_max 30
_diffrn_reflns_limit_l_min -27
_diffrn_reflns_number 17312
_diffrn_reflns_theta_full 74.63
_diffrn_reflns_theta_max 74.63
_diffrn_reflns_theta_min 3.60
_diffrn_source 'fine-focus sealed tube'
_exptl_absorpt_coefficient_mu 0.751
_exptl_crystal_density_diffrn 1.270
_exptl_crystal_density_method 'not measured'
_exptl_crystal_description block
_exptl_crystal_F_000 976
_refine_diff_density_max 0.187
_refine_diff_density_min -0.195
_refine_diff_density_rms 0.041
_refine_ls_abs_structure_details 'Flack H D (1983), Acta Cryst. A39, 876-881'
_refine_ls_abs_structure_Flack -0.04(16)
_refine_ls_extinction_method none
_refine_ls_goodness_of_fit_ref 1.054
_refine_ls_hydrogen_treatment constr
_refine_ls_matrix_type full
_refine_ls_number_parameters 307
_refine_ls_number_reflns 4730
_refine_ls_number_restraints 0
_refine_ls_restrained_S_all 1.054
_refine_ls_R_factor_all 0.0436
_refine_ls_R_factor_gt 0.0392
_refine_ls_shift/su_max 0.001
_refine_ls_shift/su_mean 0.000
_refine_ls_structure_factor_coef Fsqd
_refine_ls_weighting_details 'calc w=1/[\s^2^(Fo^2^)+(0.0597P)^2^+0.2162P] where P=(Fo^2^+2Fc^2^)/3'
_refine_ls_weighting_scheme calc
_refine_ls_wR_factor_gt 0.1016
_refine_ls_wR_factor_ref 0.1052
_reflns_number_gt 4342
_reflns_number_total 4730
_reflns_threshold_expression >2sigma(I)
_cod_data_source_file jo8b01738_si_003.cif
_cod_data_source_block p212121
_cod_database_code 4035229
_olex2_refinement_description
;
1. Fixed Uiso
 At 1.2 times of:
  All C(H) groups, All C(H,H) groups
 At 1.5 times of:
  All C(H,H,H) groups, All O(H) groups
2.a Ternary CH refined with riding coordinates:
 C12(H12), C23(H23)
2.b Secondary CH2 refined with riding coordinates:
 C18(H18A,H18B), C27(H27A,H27B)
2.c Aromatic/amide H refined with riding coordinates:
 C10(H10), C11(H11), C17(H17), C19(H19), C26(H26)
2.d Idealised Me refined as rotating group:
 C22(H22A,H22B,H22C), C28(H28A,H28B,H28C), C29(H29A,H29B,H29C), C31(H31A,H31B,
 H31C), C33(H33A,H33B,H33C), C30(H30A,H30B,H30C)
2.e Idealised tetrahedral OH refined as rotating group:
 O3(H3), O7(H7), O6(H6)
;

loop_
_space_group_symop_id
_space_group_symop_operation_xyz
1 'x, y, z'
2 '-x+1/2, -y, z+1/2'
3 'x+1/2, -y+1/2, -z'
4 '-x, y+1/2, -z+1/2'

loop_
_atom_site_label
_atom_site_type_symbol
_atom_site_fract_x
_atom_site_fract_y
_atom_site_fract_z
_atom_site_U_iso_or_equiv
_atom_site_adp_type
_atom_site_occupancy
_atom_site_calc_flag
_atom_site_refinement_flags_posn
O1 O -0.24641(19) -0.38103(8) -0.14231(5) 0.0274(3) Uani 1 d .
O2 O -0.19607(17) -0.21776(9) -0.05631(5) 0.0246(3) Uani 1 d .
O3 O -0.2264(2) -0.42399(11) -0.28816(5) 0.0341(3) Uani 1 d .
H3 H -0.1179 -0.4161 -0.2977 0.051 Uiso 1 calc GR
O4 O -0.15008(19) -0.08150(9) -0.10594(6) 0.0331(3) Uani 1 d .
O5 O -0.1723(2) -0.58698(9) -0.14504(6) 0.0384(3) Uani 1 d .
O7 O -0.50343(19) -0.03425(10) -0.16669(6) 0.0334(3) Uani 1 d .
H7 H -0.5907 -0.0060 -0.1816 0.050 Uiso 1 calc GR
C8 C -0.2396(2) -0.43695(12) -0.09584(7) 0.0230(3) Uani 1 d .
C9 C -0.1975(3) -0.53773(13) -0.09653(8) 0.0293(4) Uani 1 d .
C10 C -0.7430(3) -0.15610(13) -0.14979(7) 0.0276(4) Uani 1 d .
H10 H -0.8268 -0.1239 -0.1726 0.033 Uiso 1 calc R
C11 C -0.2652(3) -0.44525(12) 0.00148(7) 0.0276(4) Uani 1 d .
H11 H -0.2909 -0.4145 0.0345 0.033 Uiso 1 calc R
C12 C -0.3473(2) -0.28630(12) -0.04357(7) 0.0217(3) Uani 1 d .
H12 H -0.3872 -0.2734 -0.0061 0.026 Uiso 1 calc R
C13 C -0.5031(3) -0.25449(12) -0.08103(7) 0.0222(4) Uani 1 d .
C14 C -0.2802(2) -0.39148(12) -0.04633(7) 0.0228(3) Uani 1 d .
C15 C -0.5657(3) -0.11761(13) -0.14255(7) 0.0255(4) Uani 1 d .
C16 C -0.6787(2) -0.29420(12) -0.08809(7) 0.0227(3) Uani 1 d .
C17 C -0.1818(3) -0.58951(13) -0.04847(8) 0.0335(4) Uani 1 d .
H17 H -0.1499 -0.6561 -0.0495 0.040 Uiso 1 calc R
C18 C -0.2566(3) -0.53641(14) -0.18988(8) 0.0357(4) Uani 1 d .
H18A H -0.3911 -0.5378 -0.1861 0.043 Uiso 1 calc R
H18B H -0.2242 -0.5693 -0.2236 0.043 Uiso 1 calc R
C19 C -0.7974(3) -0.24289(13) -0.12321(7) 0.0270(4) Uani 1 d .
H19 H -0.9168 -0.2673 -0.1291 0.032 Uiso 1 calc R
C20 C -0.4465(2) -0.16907(13) -0.10771(7) 0.0230(4) Uani 1 d .
C21 C -0.2609(3) -0.36849(13) -0.23902(7) 0.0291(4) Uani 1 d .
C22 C -0.1560(4) -0.27088(15) -0.24079(8) 0.0394(5) Uani 1 d .
H22A H -0.0244 -0.2835 -0.2423 0.059 Uiso 1 calc GR
H22B H -0.1842 -0.2332 -0.2087 0.059 Uiso 1 calc GR
H22C H -0.1931 -0.2344 -0.2725 0.059 Uiso 1 calc GR
C23 C -0.1895(3) -0.43066(13) -0.19142(7) 0.0269(4) Uani 1 d .
H23 H -0.0530 -0.4311 -0.1927 0.032 Uiso 1 calc R
C24 C -0.2124(3) -0.54468(14) 0.00116(8) 0.0337(4) Uani 1 d .
C25 C -0.2534(3) -0.14737(12) -0.09220(7) 0.0238(3) Uani 1 d .
C26 C -0.7224(3) -0.47751(13) -0.09759(7) 0.0280(4) Uani 1 d .
H26 H -0.7267 -0.4657 -0.1348 0.034 Uiso 1 calc R
C27 C -0.7433(3) -0.38899(12) -0.06111(7) 0.0260(4) Uani 1 d .
H27A H -0.6715 -0.3995 -0.0282 0.031 Uiso 1 calc R
H27B H -0.8732 -0.3822 -0.0508 0.031 Uiso 1 calc R
C28 C -0.1938(4) -0.60095(16) 0.05388(9) 0.0493(6) Uani 1 d .
H28A H -0.0768 -0.5850 0.0707 0.074 Uiso 1 calc GR
H28B H -0.1988 -0.6706 0.0466 0.074 Uiso 1 calc GR
H28C H -0.2939 -0.5831 0.0778 0.074 Uiso 1 calc GR
C29 C -0.6880(3) -0.60343(15) -0.02410(8) 0.0404(5) Uani 1 d .
H29A H -0.6866 -0.5466 -0.0007 0.061 Uiso 1 calc GR
H29B H -0.5762 -0.6411 -0.0186 0.061 Uiso 1 calc GR
H29C H -0.7944 -0.6436 -0.0157 0.061 Uiso 1 calc GR
C31 C -0.6846(4) -0.65167(15) -0.12363(9) 0.0471(6) Uani 1 d .
H31A H -0.7849 -0.6976 -0.1183 0.071 Uiso 1 calc GR
H31B H -0.5677 -0.6853 -0.1194 0.071 Uiso 1 calc GR
H31C H -0.6922 -0.6241 -0.1595 0.071 Uiso 1 calc GR
C32 C -0.6986(3) -0.57051(13) -0.08239(8) 0.0317(4) Uani 1 d .
C33 C -0.4700(3) -0.35216(18) -0.23654(8) 0.0417(5) Uani 1 d .
H33A H -0.5078 -0.3109 -0.2663 0.063 Uiso 1 calc GR
H33B H -0.5016 -0.3206 -0.2028 0.063 Uiso 1 calc GR
H33C H -0.5328 -0.4146 -0.2389 0.063 Uiso 1 calc GR
O6 O -0.1263(2) -0.91899(10) -0.17649(6) 0.0439(4) Uani 1 d .
H6 H -0.1485 -0.9725 -0.1622 0.066 Uiso 1 calc GR
C30 C -0.1871(4) -0.84195(16) -0.14181(10) 0.0488(6) Uani 1 d .
H30A H -0.1519 -0.7794 -0.1571 0.073 Uiso 1 calc GR
H30B H -0.1305 -0.8494 -0.1067 0.073 Uiso 1 calc GR
H30C H -0.3202 -0.8448 -0.1382 0.073 Uiso 1 calc GR

loop_
_atom_site_aniso_label
_atom_site_aniso_U_11
_atom_site_aniso_U_22
_atom_site_aniso_U_33
_atom_site_aniso_U_23
_atom_site_aniso_U_13
_atom_site_aniso_U_12
O1 0.0404(7) 0.0246(5) 0.0171(6) -0.0017(5) 0.0014(6) 0.0021(5)
O2 0.0252(7) 0.0241(5) 0.0245(6) 0.0004(5) -0.0020(5) -0.0016(5)
O3 0.0380(8) 0.0426(7) 0.0216(6) -0.0111(6) 0.0028(6) -0.0056(6)
O4 0.0303(7) 0.0283(6) 0.0408(8) 0.0070(6) -0.0011(6) -0.0051(6)
O5 0.0604(9) 0.0249(6) 0.0297(7) -0.0052(6) 0.0014(7) 0.0071(6)
O7 0.0323(7) 0.0321(7) 0.0359(8) 0.0124(6) -0.0018(6) 0.0000(6)
C8 0.0245(8) 0.0228(7) 0.0218(8) 0.0019(7) -0.0022(7) -0.0007(6)
C9 0.0335(10) 0.0254(8) 0.0289(9) -0.0017(7) 0.0018(8) -0.0001(7)
C10 0.0290(9) 0.0304(8) 0.0233(8) 0.0025(7) -0.0026(8) 0.0060(8)
C11 0.0318(9) 0.0286(8) 0.0223(8) -0.0008(7) -0.0023(8) -0.0008(7)
C12 0.0230(8) 0.0233(8) 0.0188(8) -0.0039(7) 0.0002(7) -0.0017(7)
C13 0.0265(9) 0.0229(8) 0.0174(8) -0.0033(6) 0.0027(7) 0.0041(7)
C14 0.0214(8) 0.0257(8) 0.0213(8) -0.0001(7) -0.0017(7) -0.0018(7)
C15 0.0302(9) 0.0249(8) 0.0214(8) 0.0015(7) 0.0036(7) 0.0024(7)
C16 0.0257(9) 0.0247(8) 0.0177(8) -0.0038(7) 0.0026(7) 0.0019(7)
C17 0.0446(12) 0.0208(8) 0.0352(11) 0.0022(8) -0.0029(9) 0.0026(8)
C18 0.0523(12) 0.0287(9) 0.0261(9) -0.0059(8) -0.0017(10) -0.0003(9)
C19 0.0240(9) 0.0310(8) 0.0260(9) -0.0054(7) -0.0004(7) 0.0005(7)
C20 0.0245(9) 0.0244(8) 0.0200(8) -0.0031(7) 0.0020(7) 0.0006(7)
C21 0.0371(10) 0.0344(9) 0.0160(8) -0.0056(7) -0.0005(7) 0.0029(8)
C22 0.0623(14) 0.0344(10) 0.0214(9) -0.0012(8) -0.0056(9) -0.0018(10)
C23 0.0308(10) 0.0292(8) 0.0205(8) -0.0060(7) 0.0012(7) 0.0023(7)
C24 0.0407(11) 0.0292(8) 0.0310(10) 0.0068(8) -0.0071(8) -0.0004(8)
C25 0.0272(9) 0.0232(7) 0.0210(8) -0.0037(7) 0.0010(7) 0.0023(7)
C26 0.0308(10) 0.0292(8) 0.0239(9) -0.0011(7) -0.0005(8) -0.0060(7)
C27 0.0254(9) 0.0265(8) 0.0260(9) 0.0001(7) 0.0016(7) -0.0025(7)
C28 0.0790(19) 0.0357(10) 0.0332(11) 0.0084(9) -0.0049(11) 0.0052(12)
C29 0.0515(13) 0.0330(9) 0.0368(11) 0.0047(9) -0.0033(9) -0.0040(10)
C31 0.0697(17) 0.0288(9) 0.0428(12) -0.0040(10) 0.0057(12) -0.0089(11)
C32 0.0362(11) 0.0287(8) 0.0301(10) -0.0023(8) -0.0001(8) -0.0075(8)
C33 0.0414(12) 0.0569(13) 0.0270(10) -0.0083(10) -0.0051(9) 0.0137(10)
O6 0.0482(9) 0.0303(7) 0.0533(10) 0.0072(7) 0.0156(7) -0.0020(7)
C30 0.0536(15) 0.0393(11) 0.0535(14) 0.0011(11) 0.0060(12) 0.0025(10)

loop_
_atom_type_symbol
_atom_type_description
_atom_type_scat_dispersion_real
_atom_type_scat_dispersion_imag
_atom_type_scat_source
C C 0.0181 0.0091 'International Tables Vol C Tables 4.2.6.8 and 6.1.1.4'
H H 0.0000 0.0000 'International Tables Vol C Tables 4.2.6.8 and 6.1.1.4'
O O 0.0492 0.0322 'International Tables Vol C Tables 4.2.6.8 and 6.1.1.4'

loop_
_geom_angle_atom_site_label_1
_geom_angle_atom_site_label_2
_geom_angle_atom_site_label_3
_geom_angle
C8 O1 C23 115.49(13)
C25 O2 C12 111.02(13)
C9 O5 C18 112.30(13)
O1 C8 C9 122.46(16)
O1 C8 C14 118.41(14)
C14 C8 C9 119.12(16)
O5 C9 C8 120.74(17)
O5 C9 C17 119.00(15)
C17 C9 C8 120.25(17)
C15 C10 C19 120.75(17)
C14 C11 C24 121.44(17)
O2 C12 C13 103.74(13)
O2 C12 C14 110.71(14)
C14 C12 C13 118.62(14)
C16 C13 C12 129.85(15)
C16 C13 C20 122.08(16)
C20 C13 C12 107.97(15)
C8 C14 C12 121.59(15)
C11 C14 C8 119.46(16)
C11 C14 C12 118.91(15)
O7 C15 C10 124.13(16)
O7 C15 C20 118.90(16)
C10 C15 C20 116.97(16)
C13 C16 C19 116.11(15)
C13 C16 C27 123.56(16)
C19 C16 C27 120.31(16)
C9 C17 C24 121.40(16)
O5 C18 C23 109.74(16)
C16 C19 C10 122.40(17)
C13 C20 C15 121.68(16)
C13 C20 C25 108.67(15)
C15 C20 C25 129.66(16)
O3 C21 C22 110.08(15)
O3 C21 C23 107.22(14)
O3 C21 C33 106.18(15)
C22 C21 C23 109.52(16)
C33 C21 C22 111.33(18)
C33 C21 C23 112.37(16)
O1 C23 C18 109.31(15)
O1 C23 C21 106.82(13)
C18 C23 C21 115.71(16)
C11 C24 C28 120.33(19)
C17 C24 C11 118.12(17)
C17 C24 C28 121.53(17)
O2 C25 C20 108.28(14)
O4 C25 O2 120.79(16)
O4 C25 C20 130.93(16)
C32 C26 C27 127.03(17)
C26 C27 C16 112.51(14)
C26 C32 C29 123.88(18)
C26 C32 C31 121.01(18)
C31 C32 C29 115.10(17)

loop_
_geom_bond_atom_site_label_1
_geom_bond_atom_site_label_2
_geom_bond_distance
O1 C8 1.371(2)
O1 C23 1.441(2)
O2 C12 1.462(2)
O2 C25 1.362(2)
O3 C21 1.444(2)
O4 C25 1.208(2)
O5 C9 1.378(2)
O5 C18 1.432(2)
O7 C15 1.351(2)
C8 C9 1.398(2)
C8 C14 1.395(2)
C9 C17 1.378(3)
C10 C15 1.386(3)
C10 C19 1.400(3)
C11 C14 1.387(2)
C11 C24 1.399(2)
C12 C13 1.511(2)
C12 C14 1.505(2)
C13 C16 1.381(3)
C13 C20 1.390(2)
C15 C20 1.397(2)
C16 C19 1.397(2)
C16 C27 1.517(2)
C17 C24 1.380(3)
C18 C23 1.511(3)
C20 C25 1.466(2)
C21 C22 1.522(3)
C21 C23 1.530(2)
C21 C33 1.518(3)
C24 C28 1.509(3)
C26 C27 1.504(2)
C26 C32 1.324(3)
C29 C32 1.503(3)
C31 C32 1.498(3)
O6 C30 1.416(3)
